data_7135890
loop_
_publ_author_name
'Murrell, William D.'
'Coomber, Daniel A.'
'Hua, Carol'
'Macreadie, Lauren K.'
'Pfeffer, Frederick M.'

_publ_section_title
;
 Overcoming interpenetration in ladder frameworks using a large readily
 accessible aliphatic linker.
;
_journal_issue 40
_journal_name_full 'Chemical communications (Cambridge, England)'
_journal_page_first 10211
_journal_page_last 10215
_journal_paper_doi 10.1039/d6cc01098a
_journal_volume 62
_journal_year 2026
_chemical_formula_moiety 'C23 H28 O8'
_chemical_formula_sum 'C23 H28 O8'
_chemical_formula_weight 432.45
_space_group_crystal_system orthorhombic
_space_group_IT_number 61
_space_group_name_Hall '-P 2ac 2ab'
_space_group_name_H-M_alt 'P b c a'
_atom_sites_solution_hydrogens geom
_audit_creation_date 2026-03-13
_audit_creation_method
;
Olex2 1.5
(compiled 2025.07.13 svn.rb7424aed for OlexSys, GUI svn.r7314)
;
_audit_update_record
;
2026-03-23 deposited with the CCDC.	2026-04-27 downloaded from the CCDC.
;
_cell_angle_alpha 90
_cell_angle_beta 90
_cell_angle_gamma 90
_cell_formula_units_Z 8
_cell_length_a 9.842(2)
_cell_length_b 18.321(4)
_cell_length_c 23.883(5)
_cell_measurement_reflns_used 1707
_cell_measurement_temperature 100(2)
_cell_measurement_theta_max 26.52
_cell_measurement_theta_min 2.35
_cell_volume 4306.5(16)
_computing_cell_refinement 'XDS (Kabsch, 2010)'
_computing_data_collection 'AS QEGUI'
_computing_data_reduction 'XDS (Kabsch, 2010)'
_computing_molecular_graphics 'Olex2 1.5 (Dolomanov et al., 2009)'
_computing_publication_material 'Olex2 1.5 (Dolomanov et al., 2009)'
_computing_structure_refinement 'SHELXL-2018/3 (Sheldrick, 2018)'
_computing_structure_solution 'SHELXT 2018/2 (Sheldrick, 2018)'
_diffrn_ambient_temperature 100(2)
_diffrn_detector_area_resol_mean 13.3
_diffrn_measured_fraction_theta_full 0.967
_diffrn_measured_fraction_theta_max 0.787
_diffrn_measurement_device_type 'MX1 Beamline Australian Synchrotron'
_diffrn_measurement_method 'Omega Scan'
_diffrn_radiation_type Synchrotron
_diffrn_radiation_wavelength 0.710918
_diffrn_reflns_av_R_equivalents 0.0320
_diffrn_reflns_av_unetI/netI 0.0153
_diffrn_reflns_Laue_measured_fraction_full 0.967
_diffrn_reflns_Laue_measured_fraction_max 0.787
_diffrn_reflns_limit_h_max 10
_diffrn_reflns_limit_h_min -10
_diffrn_reflns_limit_k_max 21
_diffrn_reflns_limit_k_min -21
_diffrn_reflns_limit_l_max 28
_diffrn_reflns_limit_l_min -28
_diffrn_reflns_number 54191
_diffrn_reflns_point_group_measured_fraction_full 0.967
_diffrn_reflns_point_group_measured_fraction_max 0.787
_diffrn_reflns_theta_full 25.242
_diffrn_reflns_theta_max 29.066
_diffrn_reflns_theta_min 1.705
_diffrn_source 'MX1 Beamline Australian Synchrotron'
_exptl_absorpt_coefficient_mu 0.101
_exptl_absorpt_correction_type none
_exptl_absorpt_process_details 'sadabs (Bruker, 2001)'
_exptl_crystal_colour 'clear light brown'
_exptl_crystal_density_diffrn 1.334
_exptl_crystal_description needle
_exptl_crystal_F_000 1840
_exptl_crystal_size_max 0.3
_exptl_crystal_size_mid 0.12
_exptl_crystal_size_min 0.12
_exptl_transmission_factor_max 0.4318
_exptl_transmission_factor_min 0.4089
_refine_diff_density_max 0.915
_refine_diff_density_min -1.496
_refine_diff_density_rms 0.100
_refine_ls_extinction_coef 0.0045(6)
_refine_ls_extinction_expression Fc^*^=kFc[1+0.001xFc^2^\l^3^/sin(2\q)]^-1/4^
_refine_ls_extinction_method 'SHELXL-2018/3 (Sheldrick 2018)'
_refine_ls_goodness_of_fit_ref 1.070
_refine_ls_hydrogen_treatment constr
_refine_ls_matrix_type full
_refine_ls_number_parameters 124
_refine_ls_number_reflns 4535
_refine_ls_number_restraints 0
_refine_ls_restrained_S_all 1.070
_refine_ls_R_factor_all 0.0938
_refine_ls_R_factor_gt 0.0923
_refine_ls_shift/su_max 0.000
_refine_ls_shift/su_mean 0.000
_refine_ls_structure_factor_coef Fsqd
_refine_ls_weighting_details 'w=1/[\s^2^(Fo^2^)+(0.0746P)^2^+14.9147P] where P=(Fo^2^+2Fc^2^)/3'
_refine_ls_weighting_scheme calc
_refine_ls_wR_factor_gt 0.2094
_refine_ls_wR_factor_ref 0.2104
_reflns_Friedel_coverage 0.000
_reflns_number_gt 4414
_reflns_number_total 4535
_reflns_threshold_expression 'I > 2\s(I)'
_cod_data_source_file d6cc01098a4.cif
_cod_data_source_block 2_2_Et_Tetraester
_cod_original_cell_volume 4306.5(15)
_cod_database_code 7135890
_shelx_shelxl_version_number 2018/3
_shelx_space_group_comment
;
The symmetry employed for this shelxl refinement is uniquely defined
by the following loop, which should always be used as a source of
symmetry information in preference to the above space-group names.
They are only intended as comments.
;
_shelx_estimated_absorpt_t_max 0.988
_shelx_estimated_absorpt_t_min 0.970
_olex2_refinement_description
;
1. Uiso/Uaniso restraints and constraints
Uanis(C1E3) = Uanis(C8) = Uanis(C9) = Uanis(O2E4) = Uanis(C1E4) = Uanis(O3E4) =
Uanis(C4E4) = Uanis(C5E4) = Uanis(C10) = Uanis(C7) = Uanis(C6) = Uanis(C11) =
Uanis(C1) = Uanis(C2) = Uanis(C5) = Uanis(C4) = Uanis(C3) = Uanis(C1E1) =
Uanis(O3E1) = Uanis(O2E2) = Uanis(O3E2) = Uanis(C4E2) = Uanis(C5E2) =
Uanis(C5E1) = Uanis(C4E1)
Uanis(O2E1) = Uanis(O3E1) = Uanis(O2E2) = Uanis(O3E2) = Uanis(O2E4) =
Uanis(O3E4)
Uanis(C1E1) = Uanis(C4E1) = Uanis(C10) = Uanis(C4) = Uanis(C5E1) = Uanis(C1E4)
= Uanis(C7) = Uanis(C5) = Uanis(C5E2) = Uanis(C3) = Uanis(C2) = Uanis(C6) =
Uanis(C1E2) = Uanis(C4E2) = Uanis(C1) = Uanis(C4E4) = Uanis(C9) = Uanis(C11) =
Uanis(C5E4) = Uanis(C1E3) = Uanis(C8)
Uanis(C1E1) = Uanis(C4E1) = Uanis(C13) = Uanis(C4) = Uanis(C5E4) = Uanis(C1E4)
= Uanis(C7) = Uanis(C5) = Uanis(C5E2) = Uanis(C3) = Uanis(C5E3) = Uanis(C2) =
Uanis(C6) = Uanis(C1E2) = Uanis(C4E2) = Uanis(C1) = Uanis(C4E4) = Uanis(C9) =
Uanis(C5E1) = Uanis(C11) = Uanis(C4E3) = Uanis(C1E3) = Uanis(C12) = Uanis(C8) =
Uanis(C10)
Uanis(O3E1) = Uanis(O3E3) = Uanis(O3E2) = Uanis(O2E1) = Uanis(O3E4) = Uanis(O1)
= Uanis(O2E2) = Uanis(O2E4)
2. Others
 Sof(O3E3)=1-FVAR(1)
 Sof(O1)=FVAR(1)
 Sof(C4E3)=Sof(H4EG)=Sof(H4EH)=1-FVAR(2)
 Sof(C13)=Sof(H13A)=Sof(H13B)=FVAR(2)
 Sof(C12)=Sof(H12A)=Sof(H12B)=Sof(H12C)=1-FVAR(3)
 Sof(C5E3)=Sof(H5EJ)=Sof(H5EK)=Sof(H5EL)=FVAR(3)
3.a Ternary CH refined with riding coordinates:
 C5(H5), C2(H2), C1(H1), C10(H10), C6(H6), C7(H7)
3.b Secondary CH2 refined with riding coordinates:
 C11(H11A,H11B), C4E2(H4EA,H4EB), C4E1(H4EC,H4ED), C4E4(H4EE,H4EF), C4E3(H4EG,
 H4EH), C13(H13A,H13B)
3.c Idealised Me refined as rotating group:
 C5E2(H5EA,H5EB,H5EC), C5E1(H5ED,H5EE,H5EF), C5E4(H5EG,H5EH,H5EI), C5E3(H5EJ,
 H5EK,H5EL), C12(H12A,H12B,H12C)
;
_olex2_submission_special_instructions 'No special instructions were received'

loop_
_space_group_symop_operation_xyz
'x, y, z'
'-x+1/2, -y, z+1/2'
'-x, y+1/2, -z+1/2'
'x+1/2, -y+1/2, -z'
'-x, -y, -z'
'x-1/2, y, -z-1/2'
'x, -y-1/2, z-1/2'
'-x-1/2, y-1/2, z'

loop_
_atom_site_label
_atom_site_type_symbol
_atom_site_fract_x
_atom_site_fract_y
_atom_site_fract_z
_atom_site_U_iso_or_equiv
_atom_site_adp_type
_atom_site_occupancy
_atom_site_site_symmetry_order
_atom_site_calc_flag
_atom_site_refinement_flags_posn
_atom_site_refinement_flags_adp
_atom_site_refinement_flags_occupancy
_atom_site_disorder_assembly
_atom_site_disorder_group
O1 O 0.5188(18) 0.6252(9) 0.1399(4) 0.0234(2) Uani 0.231(16) 1 d . . P A 2
O2E1 O 0.6314(2) 0.73185(11) 0.49711(8) 0.0234(2) Uani 1 1 d . . . . .
O2E2 O 0.7171(2) 0.47495(11) 0.50006(8) 0.0234(2) Uani 1 1 d . . . . .
O2E3 O 0.6098(3) 0.53803(12) 0.18579(9) 0.0348(6) Uani 1 1 d . . . . .
O2E4 O 0.6441(2) 0.77796(11) 0.19508(8) 0.0234(2) Uani 1 1 d . . . . .
O3E1 O 0.7136(2) 0.62899(11) 0.53587(8) 0.0234(2) Uani 1 1 d . . . . .
O3E2 O 0.6301(2) 0.42792(11) 0.42059(8) 0.0234(2) Uani 1 1 d . . . . .
O3E3 O 0.5502(5) 0.6425(3) 0.13990(13) 0.0234(2) Uani 0.769(16) 1 d . . P A 1
O3E4 O 0.5011(2) 0.82989(11) 0.25729(8) 0.0234(2) Uani 1 1 d . . . . .
C1 C 0.5550(3) 0.68680(16) 0.36040(12) 0.0234(2) Uani 1 1 d . . . . .
H1 H 0.588214 0.736597 0.370731 0.028 Uiso 1 1 calc R U . . .
C1E1 C 0.6420(3) 0.66605(16) 0.49838(12) 0.0234(2) Uani 1 1 d . . . . .
C1E2 C 0.6521(3) 0.48172(16) 0.45780(12) 0.0234(2) Uani 1 1 d . . . . .
C1E3 C 0.5599(3) 0.59795(16) 0.18499(12) 0.0234(2) Uani 1 1 d . . . . .
C1E4 C 0.5586(3) 0.77282(16) 0.23118(12) 0.0234(2) Uani 1 1 d . . . . .
C2 C 0.4869(3) 0.64384(16) 0.40809(12) 0.0234(2) Uani 1 1 d . . . . .
H2 H 0.394337 0.661173 0.419141 0.028 Uiso 1 1 calc R U . . .
C3 C 0.5768(3) 0.61914(16) 0.45571(12) 0.0234(2) Uani 1 1 d . . . . .
C4 C 0.5824(3) 0.54900(16) 0.43839(12) 0.0234(2) Uani 1 1 d . . . . .
C4E1 C 0.7910(3) 0.67216(16) 0.57577(12) 0.0234(2) Uani 1 1 d . . . . .
H4EC H 0.729585 0.704158 0.597584 0.028 Uiso 1 1 calc R U . . .
H4ED H 0.857978 0.703113 0.555975 0.028 Uiso 1 1 calc R U . . .
C4E2 C 0.6894(3) 0.35755(15) 0.43480(12) 0.0234(2) Uani 1 1 d . . . . .
H4EA H 0.665830 0.344015 0.473737 0.028 Uiso 1 1 calc R U . . .
H4EB H 0.789613 0.359608 0.431489 0.028 Uiso 1 1 calc R U . . .
C4E3 C 0.5956(4) 0.6127(4) 0.08654(16) 0.0234(2) Uani 0.851(16) 1 d . . P A 1
H4EG H 0.670506 0.577657 0.093032 0.028 Uiso 0.851(16) 1 calc R U P A 1
H4EH H 0.630631 0.652665 0.062663 0.028 Uiso 0.851(16) 1 calc R U P A 1
C4E4 C 0.5508(3) 0.90194(15) 0.24191(12) 0.0234(2) Uani 1 1 d . . . . .
H4EE H 0.481151 0.939020 0.251181 0.028 Uiso 1 1 calc R U . . .
H4EF H 0.567066 0.903724 0.201030 0.028 Uiso 1 1 calc R U . . .
C5 C 0.4951(3) 0.56173(16) 0.38730(12) 0.0234(2) Uani 1 1 d . . . . .
H5 H 0.406790 0.534713 0.386663 0.028 Uiso 1 1 calc R U . . .
C5E1 C 0.8619(3) 0.61953(16) 0.61370(12) 0.0234(2) Uani 1 1 d . . . . .
H5ED H 0.924563 0.589374 0.591763 0.035 Uiso 1 1 calc R U . . .
H5EE H 0.794588 0.588142 0.632015 0.035 Uiso 1 1 calc R U . . .
H5EF H 0.912902 0.646580 0.642173 0.035 Uiso 1 1 calc R U . . .
C5E2 C 0.6321(3) 0.30248(16) 0.39434(12) 0.0234(2) Uani 1 1 d . . . . .
H5EA H 0.662113 0.314365 0.356289 0.035 Uiso 1 1 calc R U . . .
H5EB H 0.532675 0.303634 0.396001 0.035 Uiso 1 1 calc R U . . .
H5EC H 0.664386 0.253601 0.404417 0.035 Uiso 1 1 calc R U . . .
C5E3 C 0.4798(5) 0.5745(3) 0.0568(2) 0.0234(2) Uani 0.650(8) 1 d . . P A 1
H5EJ H 0.512105 0.554976 0.020977 0.035 Uiso 0.650(8) 1 calc R U P A 1
H5EK H 0.406054 0.609325 0.049991 0.035 Uiso 0.650(8) 1 calc R U P A 1
H5EL H 0.446184 0.534365 0.080155 0.035 Uiso 0.650(8) 1 calc R U P A 1
C5E4 C 0.6800(3) 0.91930(16) 0.27231(12) 0.0234(2) Uani 1 1 d . . . . .
H5EG H 0.748314 0.882035 0.263743 0.035 Uiso 1 1 calc R U . . .
H5EH H 0.662777 0.920009 0.312721 0.035 Uiso 1 1 calc R U . . .
H5EI H 0.713351 0.967226 0.260341 0.035 Uiso 1 1 calc R U . . .
C6 C 0.5678(3) 0.56861(16) 0.33033(12) 0.0234(2) Uani 1 1 d . . . . .
H6 H 0.611276 0.522827 0.316235 0.028 Uiso 1 1 calc R U . . .
C7 C 0.4593(3) 0.60219(16) 0.29135(12) 0.0234(2) Uani 1 1 d . . . . .
H7 H 0.370724 0.575546 0.289593 0.028 Uiso 1 1 calc R U . . .
C8 C 0.5090(3) 0.63420(16) 0.23646(12) 0.0234(2) Uani 1 1 d . . . . .
C9 C 0.5056(3) 0.70358(15) 0.25432(12) 0.0234(2) Uani 1 1 d . . . . .
C10 C 0.4513(3) 0.68447(16) 0.31202(12) 0.0234(2) Uani 1 1 d . . . . .
H10 H 0.358357 0.703148 0.320944 0.028 Uiso 1 1 calc R U . . .
C11 C 0.6657(3) 0.63325(15) 0.34018(12) 0.0234(2) Uani 1 1 d . . . . .
H11A H 0.734489 0.622800 0.369352 0.028 Uiso 1 1 calc R U . . .
H11B H 0.710782 0.649730 0.305336 0.028 Uiso 1 1 calc R U . . .
C12 C 0.4845(9) 0.6047(6) 0.0453(4) 0.0234(2) Uani 0.350(8) 1 d . . P A 2
H12A H 0.520308 0.589238 0.008926 0.035 Uiso 0.350(8) 1 calc R U P A 2
H12B H 0.467876 0.657453 0.044769 0.035 Uiso 0.350(8) 1 calc R U P A 2
H12C H 0.399092 0.579016 0.052895 0.035 Uiso 0.350(8) 1 calc R U P A 2
C13 C 0.581(3) 0.588(2) 0.0881(9) 0.0234(2) Uani 0.149(16) 1 d . . P A 2
H13A H 0.671325 0.608219 0.079129 0.028 Uiso 0.149(16) 1 calc R U P A 2
H13B H 0.588739 0.534518 0.093627 0.028 Uiso 0.149(16) 1 calc R U P A 2

loop_
_atom_site_aniso_label
_atom_site_aniso_U_11
_atom_site_aniso_U_22
_atom_site_aniso_U_33
_atom_site_aniso_U_23
_atom_site_aniso_U_13
_atom_site_aniso_U_12
O1 0.0267(3) 0.0221(3) 0.0213(3) -0.00029(19) -0.00221(19) 0.00134(18)
O2E1 0.0267(3) 0.0221(3) 0.0213(3) -0.00029(19) -0.00221(19) 0.00134(18)
O2E2 0.0267(3) 0.0221(3) 0.0213(3) -0.00029(19) -0.00221(19) 0.00134(18)
O2E3 0.0564(17) 0.0223(11) 0.0259(12) -0.0006(9) 0.0102(10) 0.0093(10)
O2E4 0.0267(3) 0.0221(3) 0.0213(3) -0.00029(19) -0.00221(19) 0.00134(18)
O3E1 0.0267(3) 0.0221(3) 0.0213(3) -0.00029(19) -0.00221(19) 0.00134(18)
O3E2 0.0267(3) 0.0221(3) 0.0213(3) -0.00029(19) -0.00221(19) 0.00134(18)
O3E3 0.0267(3) 0.0221(3) 0.0213(3) -0.00029(19) -0.00221(19) 0.00134(18)
O3E4 0.0267(3) 0.0221(3) 0.0213(3) -0.00029(19) -0.00221(19) 0.00134(18)
C1 0.0267(3) 0.0221(3) 0.0213(3) -0.00029(19) -0.00221(19) 0.00134(18)
C1E1 0.0267(3) 0.0221(3) 0.0213(3) -0.00029(19) -0.00221(19) 0.00134(18)
C1E2 0.0267(3) 0.0221(3) 0.0213(3) -0.00029(19) -0.00221(19) 0.00134(18)
C1E3 0.0267(3) 0.0221(3) 0.0213(3) -0.00029(19) -0.00221(19) 0.00134(18)
C1E4 0.0267(3) 0.0221(3) 0.0213(3) -0.00029(19) -0.00221(19) 0.00134(18)
C2 0.0267(3) 0.0221(3) 0.0213(3) -0.00029(19) -0.00221(19) 0.00134(18)
C3 0.0267(3) 0.0221(3) 0.0213(3) -0.00029(19) -0.00221(19) 0.00134(18)
C4 0.0267(3) 0.0221(3) 0.0213(3) -0.00029(19) -0.00221(19) 0.00134(18)
C4E1 0.0267(3) 0.0221(3) 0.0213(3) -0.00029(19) -0.00221(19) 0.00134(18)
C4E2 0.0267(3) 0.0221(3) 0.0213(3) -0.00029(19) -0.00221(19) 0.00134(18)
C4E3 0.0267(3) 0.0221(3) 0.0213(3) -0.00029(19) -0.00221(19) 0.00134(18)
C4E4 0.0267(3) 0.0221(3) 0.0213(3) -0.00029(19) -0.00221(19) 0.00134(18)
C5 0.0267(3) 0.0221(3) 0.0213(3) -0.00029(19) -0.00221(19) 0.00134(18)
C5E1 0.0267(3) 0.0221(3) 0.0213(3) -0.00029(19) -0.00221(19) 0.00134(18)
C5E2 0.0267(3) 0.0221(3) 0.0213(3) -0.00029(19) -0.00221(19) 0.00134(18)
C5E3 0.0267(3) 0.0221(3) 0.0213(3) -0.00029(19) -0.00221(19) 0.00134(18)
C5E4 0.0267(3) 0.0221(3) 0.0213(3) -0.00029(19) -0.00221(19) 0.00134(18)
C6 0.0267(3) 0.0221(3) 0.0213(3) -0.00029(19) -0.00221(19) 0.00134(18)
C7 0.0267(3) 0.0221(3) 0.0213(3) -0.00029(19) -0.00221(19) 0.00134(18)
C8 0.0267(3) 0.0221(3) 0.0213(3) -0.00029(19) -0.00221(19) 0.00134(18)
C9 0.0267(3) 0.0221(3) 0.0213(3) -0.00029(19) -0.00221(19) 0.00134(18)
C10 0.0267(3) 0.0221(3) 0.0213(3) -0.00029(19) -0.00221(19) 0.00134(18)
C11 0.0267(3) 0.0221(3) 0.0213(3) -0.00029(19) -0.00221(19) 0.00134(18)
C12 0.0267(3) 0.0221(3) 0.0213(3) -0.00029(19) -0.00221(19) 0.00134(18)
C13 0.0267(3) 0.0221(3) 0.0213(3) -0.00029(19) -0.00221(19) 0.00134(18)

loop_
_atom_type_symbol
_atom_type_description
_atom_type_scat_dispersion_real
_atom_type_scat_dispersion_imag
_atom_type_scat_source
C C 0.0033 0.0016 'International Tables Vol C Tables 4.2.6.8 and 6.1.1.4'
H H 0.0000 0.0000 'International Tables Vol C Tables 4.2.6.8 and 6.1.1.4'
O O 0.0106 0.0060 'International Tables Vol C Tables 4.2.6.8 and 6.1.1.4'

loop_
_geom_angle_atom_site_label_1
_geom_angle_atom_site_label_2
_geom_angle_atom_site_label_3
_geom_angle
_geom_angle_site_symmetry_1
_geom_angle_site_symmetry_3
_geom_angle_publ_flag
C1E3 O1 C13 112.7(13) . . ?
C1E1 O3E1 C4E1 116.2(2) . . ?
C1E2 O3E2 C4E2 115.5(2) . . ?
C1E3 O3E3 C4E3 116.7(4) . . ?
C1E4 O3E4 C4E4 116.6(2) . . ?
C2 C1 H1 115.2 . . ?
C2 C1 C10 104.6(2) . . ?
C2 C1 C11 102.4(2) . . ?
C10 C1 H1 115.2 . . ?
C10 C1 C11 102.4(2) . . ?
C11 C1 H1 115.2 . . ?
O2E1 C1E1 O3E1 124.9(3) . . ?
O2E1 C1E1 C3 121.6(3) . . ?
O3E1 C1E1 C3 113.5(2) . . ?
O2E2 C1E2 O3E2 124.4(3) . . ?
O2E2 C1E2 C4 126.4(3) . . ?
O3E2 C1E2 C4 109.2(2) . . ?
O1 C1E3 C8 115.1(6) . . ?
O2E3 C1E3 O1 120.5(6) . . ?
O2E3 C1E3 O3E3 126.2(3) . . ?
O2E3 C1E3 C8 122.2(3) . . ?
O3E3 C1E3 C8 111.4(3) . . ?
O2E4 C1E4 O3E4 124.4(3) . . ?
O2E4 C1E4 C9 125.4(3) . . ?
O3E4 C1E4 C9 110.2(3) . . ?
C1 C2 H2 115.5 . . ?
C1 C2 C5 103.4(2) . . ?
C3 C2 C1 117.1(3) . . ?
C3 C2 H2 115.5 . . ?
C3 C2 C5 85.5(2) . . ?
C5 C2 H2 115.5 . . ?
C1E1 C3 C2 126.8(3) . . ?
C4 C3 C1E1 138.2(3) . . ?
C4 C3 C2 94.5(2) . . ?
C1E2 C4 C5 130.0(3) . . ?
C3 C4 C1E2 135.5(3) . . ?
C3 C4 C5 94.4(2) . . ?
O3E1 C4E1 H4EC 110.3 . . ?
O3E1 C4E1 H4ED 110.3 . . ?
O3E1 C4E1 C5E1 106.9(2) . . ?
H4EC C4E1 H4ED 108.6 . . ?
C5E1 C4E1 H4EC 110.3 . . ?
C5E1 C4E1 H4ED 110.3 . . ?
O3E2 C4E2 H4EA 110.3 . . ?
O3E2 C4E2 H4EB 110.3 . . ?
O3E2 C4E2 C5E2 107.1(2) . . ?
H4EA C4E2 H4EB 108.6 . . ?
C5E2 C4E2 H4EA 110.3 . . ?
C5E2 C4E2 H4EB 110.3 . . ?
O3E3 C4E3 H4EG 109.5 . . ?
O3E3 C4E3 H4EH 109.5 . . ?
O3E3 C4E3 C5E3 110.7(4) . . ?
H4EG C4E3 H4EH 108.1 . . ?
C5E3 C4E3 H4EG 109.5 . . ?
C5E3 C4E3 H4EH 109.5 . . ?
O3E4 C4E4 H4EE 109.5 . . ?
O3E4 C4E4 H4EF 109.5 . . ?
O3E4 C4E4 C5E4 110.8(2) . . ?
H4EE C4E4 H4EF 108.1 . . ?
C5E4 C4E4 H4EE 109.5 . . ?
C5E4 C4E4 H4EF 109.5 . . ?
C2 C5 H5 115.5 . . ?
C4 C5 C2 85.6(2) . . ?
C4 C5 H5 115.5 . . ?
C4 C5 C6 117.5(3) . . ?
C6 C5 C2 102.8(2) . . ?
C6 C5 H5 115.5 . . ?
C4E1 C5E1 H5ED 109.5 . . ?
C4E1 C5E1 H5EE 109.5 . . ?
C4E1 C5E1 H5EF 109.5 . . ?
H5ED C5E1 H5EE 109.5 . . ?
H5ED C5E1 H5EF 109.5 . . ?
H5EE C5E1 H5EF 109.5 . . ?
C4E2 C5E2 H5EA 109.5 . . ?
C4E2 C5E2 H5EB 109.5 . . ?
C4E2 C5E2 H5EC 109.5 . . ?
H5EA C5E2 H5EB 109.5 . . ?
H5EA C5E2 H5EC 109.5 . . ?
H5EB C5E2 H5EC 109.5 . . ?
C4E3 C5E3 H5EJ 109.5 . . ?
C4E3 C5E3 H5EK 109.5 . . ?
C4E3 C5E3 H5EL 109.5 . . ?
H5EJ C5E3 H5EK 109.5 . . ?
H5EJ C5E3 H5EL 109.5 . . ?
H5EK C5E3 H5EL 109.5 . . ?
C4E4 C5E4 H5EG 109.5 . . ?
C4E4 C5E4 H5EH 109.5 . . ?
C4E4 C5E4 H5EI 109.5 . . ?
H5EG C5E4 H5EH 109.5 . . ?
H5EG C5E4 H5EI 109.5 . . ?
H5EH C5E4 H5EI 109.5 . . ?
C5 C6 H6 115.3 . . ?
C5 C6 C7 104.1(2) . . ?
C5 C6 C11 102.6(2) . . ?
C7 C6 H6 115.3 . . ?
C7 C6 C11 102.6(2) . . ?
C11 C6 H6 115.3 . . ?
C6 C7 H7 115.7 . . ?
C6 C7 C10 103.0(2) . . ?
C8 C7 C6 116.9(3) . . ?
C8 C7 H7 115.7 . . ?
C8 C7 C10 85.3(2) . . ?
C10 C7 H7 115.7 . . ?
C1E3 C8 C7 130.7(3) . . ?
C9 C8 C1E3 134.1(3) . . ?
C9 C8 C7 94.8(2) . . ?
C1E4 C9 C10 131.4(3) . . ?
C8 C9 C1E4 133.3(3) . . ?
C8 C9 C10 94.5(2) . . ?
C1 C10 C7 103.1(2) . . ?
C1 C10 H10 115.9 . . ?
C7 C10 H10 115.9 . . ?
C9 C10 C1 116.2(3) . . ?
C9 C10 C7 85.4(2) . . ?
C9 C10 H10 115.9 . . ?
C1 C11 C6 95.4(2) . . ?
C1 C11 H11A 112.7 . . ?
C1 C11 H11B 112.7 . . ?
C6 C11 H11A 112.7 . . ?
C6 C11 H11B 112.7 . . ?
H11A C11 H11B 110.1 . . ?
H12A C12 H12B 109.5 . . ?
H12A C12 H12C 109.5 . . ?
H12B C12 H12C 109.5 . . ?
C13 C12 H12A 109.5 . . ?
C13 C12 H12B 109.5 . . ?
C13 C12 H12C 109.5 . . ?
O1 C13 H13A 111.3 . . ?
O1 C13 H13B 111.3 . . ?
C12 C13 O1 102.5(15) . . ?
C12 C13 H13A 111.3 . . ?
C12 C13 H13B 111.3 . . ?
H13A C13 H13B 109.2 . . ?

loop_
_geom_bond_atom_site_label_1
_geom_bond_atom_site_label_2
_geom_bond_distance
_geom_bond_site_symmetry_2
_geom_bond_publ_flag
O1 C13 1.54(3) . ?
O2E1 C1E1 1.210(4) . ?
O2E2 C1E2 1.201(3) . ?
O2E4 C1E4 1.208(4) . ?
O3E1 C1E1 1.326(3) . ?
O3E1 C4E1 1.454(3) . ?
O3E2 C1E2 1.345(3) . ?
O3E2 C4E2 1.455(3) . ?
O3E3 C4E3 1.456(5) . ?
O3E4 C1E4 1.343(4) . ?
O3E4 C4E4 1.455(3) . ?
C1 H1 1.0000 . ?
C1 C10 1.542(4) . ?
C1 C11 1.544(4) . ?
C1E1 C3 1.480(4) . ?
C1E3 O1 1.255(11) . ?
C1E3 O2E3 1.203(4) . ?
C1E3 O3E3 1.354(5) . ?
C1E3 C8 1.484(4) . ?
C1E4 C9 1.479(4) . ?
C2 C1 1.538(4) . ?
C2 H2 1.0000 . ?
C3 C2 1.510(4) . ?
C4 C1E2 1.485(4) . ?
C4 C3 1.351(4) . ?
C4 C5 1.510(4) . ?
C4E1 H4EC 0.9900 . ?
C4E1 H4ED 0.9900 . ?
C4E1 C5E1 1.496(4) . ?
C4E2 H4EA 0.9900 . ?
C4E2 H4EB 0.9900 . ?
C4E2 C5E2 1.507(4) . ?
C4E3 H4EG 0.9900 . ?
C4E3 H4EH 0.9900 . ?
C4E3 C5E3 1.515(7) . ?
C4E4 H4EE 0.9900 . ?
C4E4 H4EF 0.9900 . ?
C4E4 C5E4 1.498(4) . ?
C5 C2 1.586(4) . ?
C5 H5 1.0000 . ?
C5 C6 1.543(4) . ?
C5E1 H5ED 0.9800 . ?
C5E1 H5EE 0.9800 . ?
C5E1 H5EF 0.9800 . ?
C5E2 H5EA 0.9800 . ?
C5E2 H5EB 0.9800 . ?
C5E2 H5EC 0.9800 . ?
C5E3 H5EJ 0.9800 . ?
C5E3 H5EK 0.9800 . ?
C5E3 H5EL 0.9800 . ?
C5E4 H5EG 0.9800 . ?
C5E4 H5EH 0.9800 . ?
C5E4 H5EI 0.9800 . ?
C6 H6 1.0000 . ?
C6 C7 1.545(4) . ?
C7 H7 1.0000 . ?
C8 C7 1.517(4) . ?
C9 C8 1.341(4) . ?
C9 C10 1.519(4) . ?
C10 C7 1.588(4) . ?
C10 H10 1.0000 . ?
C11 C6 1.545(4) . ?
C11 H11A 0.9900 . ?
C11 H11B 0.9900 . ?
C12 H12A 0.9800 . ?
C12 H12B 0.9800 . ?
C12 H12C 0.9800 . ?
C12 C13 1.43(2) . ?
C13 H13A 0.9900 . ?
C13 H13B 0.9900 . ?

loop_
_geom_torsion_atom_site_label_1
_geom_torsion_atom_site_label_2
_geom_torsion_atom_site_label_3
_geom_torsion_atom_site_label_4
_geom_torsion
_geom_torsion_site_symmetry_1
_geom_torsion_site_symmetry_2
_geom_torsion_site_symmetry_3
_geom_torsion_site_symmetry_4
_geom_torsion_publ_flag
O1 C1E3 C8 C7 138.6(11) . . . . ?
O1 C1E3 C8 C9 -51.2(12) . . . . ?
O2E1 C1E1 C3 C2 -2.8(5) . . . . ?
O2E1 C1E1 C3 C4 166.8(4) . . . . ?
O2E3 C1E3 O1 C13 -19(2) . . . . ?
O2E3 C1E3 O3E3 C4E3 4.8(7) . . . . ?
O2E3 C1E3 C8 C7 -24.9(5) . . . . ?
O2E3 C1E3 C8 C9 145.3(4) . . . . ?
O2E4 C1E4 C9 C8 -17.1(6) . . . . ?
O2E4 C1E4 C9 C10 149.5(3) . . . . ?
O3E1 C1E1 C3 C2 178.8(3) . . . . ?
O3E1 C1E1 C3 C4 -11.7(5) . . . . ?
O3E3 C1E3 C8 C7 159.0(4) . . . . ?
O3E3 C1E3 C8 C9 -30.9(6) . . . . ?
O3E4 C1E4 C9 C8 164.8(3) . . . . ?
O3E4 C1E4 C9 C10 -28.6(5) . . . . ?
C1 C10 C7 C6 -0.6(3) . . . . ?
C1 C10 C7 C8 -117.1(2) . . . . ?
C1 C11 C6 C5 -53.9(3) . . . . ?
C1 C11 C6 C7 53.8(3) . . . . ?
C1E1 O3E1 C4E1 C5E1 179.6(2) . . . . ?
C1E1 C3 C2 C1 69.6(4) . . . . ?
C1E1 C3 C2 C5 172.3(3) . . . . ?
C1E2 O3E2 C4E2 C5E2 169.6(2) . . . . ?
C1E2 C4 C3 C1E1 6.1(7) . . . . ?
C1E2 C4 C3 C2 177.7(4) . . . . ?
C1E2 C4 C5 C2 -177.9(3) . . . . ?
C1E2 C4 C5 C6 -75.7(4) . . . . ?
C1E3 O1 C13 C12 157(2) . . . . ?
C1E3 O3E3 C4E3 C5E3 89.3(6) . . . . ?
C1E3 C8 C7 C6 72.2(4) . . . . ?
C1E3 C8 C7 C10 174.4(3) . . . . ?
C1E4 O3E4 C4E4 C5E4 -81.3(3) . . . . ?
C1E4 C9 C8 C1E3 -4.1(6) . . . . ?
C1E4 C9 C8 C7 168.5(3) . . . . ?
C1E4 C9 C10 C1 -66.5(4) . . . . ?
C1E4 C9 C10 C7 -168.8(3) . . . . ?
C2 C1 C10 C7 -72.0(3) . . . . ?
C2 C1 C10 C9 -163.3(2) . . . . ?
C2 C1 C11 C6 54.0(2) . . . . ?
C2 C5 C6 C7 -72.9(3) . . . . ?
C2 C5 C6 C11 33.7(3) . . . . ?
C3 C2 C1 C10 164.1(2) . . . . ?
C3 C2 C1 C11 57.6(3) . . . . ?
C3 C4 C1E2 O2E2 6.4(6) . . . . ?
C3 C4 C1E2 O3E2 -174.2(3) . . . . ?
C3 C4 C5 C2 -0.7(2) . . . . ?
C3 C4 C5 C6 101.4(3) . . . . ?
C4 C3 C2 C1 -103.5(3) . . . . ?
C4 C3 C2 C5 -0.7(2) . . . . ?
C4 C5 C2 C1 117.4(2) . . . . ?
C4 C5 C2 C3 0.6(2) . . . . ?
C4 C5 C6 C7 -164.5(2) . . . . ?
C4 C5 C6 C11 -57.9(3) . . . . ?
C4E1 O3E1 C1E1 O2E1 -4.1(4) . . . . ?
C4E1 O3E1 C1E1 C3 174.3(2) . . . . ?
C4E2 O3E2 C1E2 O2E2 1.0(4) . . . . ?
C4E2 O3E2 C1E2 C4 -178.4(2) . . . . ?
C4E4 O3E4 C1E4 O2E4 -2.6(4) . . . . ?
C4E4 O3E4 C1E4 C9 175.5(2) . . . . ?
C5 C2 C1 C10 72.3(3) . . . . ?
C5 C2 C1 C11 -34.2(3) . . . . ?
C5 C4 C1E2 O2E2 -177.6(3) . . . . ?
C5 C4 C1E2 O3E2 1.7(5) . . . . ?
C5 C4 C3 C1E1 -170.8(4) . . . . ?
C5 C4 C3 C2 0.8(3) . . . . ?
C5 C6 C7 C8 164.4(2) . . . . ?
C5 C6 C7 C10 73.1(3) . . . . ?
C6 C5 C2 C1 0.3(3) . . . . ?
C6 C5 C2 C3 -116.5(2) . . . . ?
C8 C1E3 O1 C13 177.1(17) . . . . ?
C8 C1E3 O3E3 C4E3 -179.3(4) . . . . ?
C8 C9 C10 C1 103.8(3) . . . . ?
C8 C9 C10 C7 1.5(2) . . . . ?
C9 C8 C7 C6 -100.7(3) . . . . ?
C9 C8 C7 C10 1.5(2) . . . . ?
C9 C10 C7 C6 115.2(2) . . . . ?
C9 C10 C7 C8 -1.3(2) . . . . ?
C10 C1 C11 C6 -54.2(2) . . . . ?
C10 C9 C8 C1E3 -174.1(3) . . . . ?
C10 C9 C8 C7 -1.5(3) . . . . ?
C11 C1 C10 C7 34.5(3) . . . . ?
C11 C1 C10 C9 -56.8(3) . . . . ?
C11 C6 C7 C8 57.8(3) . . . . ?
C11 C6 C7 C10 -33.5(3) . . . . ?
